data_2225861
loop_
_publ_author_name
'Ma, Qi'
'Zhu, Miaoli'
'Feng, Sisi'
'Lu, Liping'

_publ_section_title
;
 Bis[2-(1<i>H</i>-benzimidazol-2-yl)phenolato]dimethanolmanganese(III)
 chloride
;
_journal_coeditor_code HB5394
_journal_issue 5
_journal_name_full 'Acta Crystallographica Section E'
_journal_page_first m523
_journal_paper_doi 10.1107/S1600536810012894
_journal_volume 66
_journal_year 2010
_chemical_formula_iupac '[Mn (C13 H9 N2 O)2 (C H4 O)2] Cl'
_chemical_formula_moiety 'C28 H26 Mn N4 O4 +, Cl -'
_chemical_formula_sum 'C28 H26 Cl Mn N4 O4'
_chemical_formula_weight 572.92
_chemical_name_systematic
;
Bis[2-(1<i>H</i>-benzimidazol-2-yl)phenolato]dimethanolmanganese(III) chloride
;
_space_group_IT_number 15
_symmetry_cell_setting monoclinic
_symmetry_space_group_name_Hall '-C 2yc'
_symmetry_space_group_name_H-M 'C 1 2/c 1'
_atom_sites_solution_hydrogens geom
_atom_sites_solution_primary direct
_atom_sites_solution_secondary difmap
_audit_creation_method SHELXL97
_cell_angle_alpha 90.00
_cell_angle_beta 93.502(4)
_cell_angle_gamma 90.00
_cell_formula_units_Z 4
_cell_length_a 17.897(4)
_cell_length_b 9.0349(19)
_cell_length_c 16.024(3)
_cell_measurement_reflns_used 1038
_cell_measurement_temperature 298(2)
_cell_measurement_theta_max 21.75
_cell_measurement_theta_min 2.28
_cell_volume 2586.2(9)
_computing_cell_refinement 'SAINT (Bruker, 2000)'
_computing_data_collection 'SMART (Bruker, 2000)'
_computing_data_reduction 'SAINT (Bruker, 2000)'
_computing_molecular_graphics 'SHELXTL/PC (Sheldrick, 2008)'
_computing_publication_material 'SHELXTL/PC (Sheldrick, 2008)'
_computing_structure_refinement 'SHELXL97 (Sheldrick, 2008)'
_computing_structure_solution 'SHELXS97 (Sheldrick, 2008)'
_diffrn_ambient_temperature 298(2)
_diffrn_measured_fraction_theta_full 0.985
_diffrn_measured_fraction_theta_max 0.985
_diffrn_measurement_device_type 'Bruker SMART 1K CCD'
_diffrn_measurement_method \w
_diffrn_radiation_monochromator graphite
_diffrn_radiation_source 'fine-focus sealed tube'
_diffrn_radiation_type MoK\a
_diffrn_radiation_wavelength 0.71073
_diffrn_reflns_av_R_equivalents 0.0730
_diffrn_reflns_av_sigmaI/netI 0.0953
_diffrn_reflns_limit_h_max 20
_diffrn_reflns_limit_h_min -21
_diffrn_reflns_limit_k_max 10
_diffrn_reflns_limit_k_min -10
_diffrn_reflns_limit_l_max 19
_diffrn_reflns_limit_l_min -17
_diffrn_reflns_number 5075
_diffrn_reflns_theta_full 25.01
_diffrn_reflns_theta_max 25.01
_diffrn_reflns_theta_min 2.28
_diffrn_standards_number 0
_exptl_absorpt_coefficient_mu 0.657
_exptl_absorpt_correction_T_max 0.962
_exptl_absorpt_correction_T_min 0.827
_exptl_absorpt_correction_type multi-scan
_exptl_absorpt_process_details '(SADABS; Bruker, 2000)'
_exptl_crystal_colour black
_exptl_crystal_density_diffrn 1.471
_exptl_crystal_density_method 'not measured'
_exptl_crystal_description sheet
_exptl_crystal_F_000 1184
_exptl_crystal_size_max 0.30
_exptl_crystal_size_mid 0.10
_exptl_crystal_size_min 0.06
_refine_diff_density_max 0.722
_refine_diff_density_min -0.414
_refine_ls_extinction_method none
_refine_ls_goodness_of_fit_ref 1.007
_refine_ls_hydrogen_treatment constr
_refine_ls_matrix_type full
_refine_ls_number_parameters 179
_refine_ls_number_reflns 2241
_refine_ls_number_restraints 1
_refine_ls_restrained_S_all 1.007
_refine_ls_R_factor_all 0.1082
_refine_ls_R_factor_gt 0.0688
_refine_ls_shift/su_max 0.000
_refine_ls_shift/su_mean 0.000
_refine_ls_structure_factor_coef Fsqd
_refine_ls_weighting_details 'calc w = 1/[\s^2^(Fo^2^)+(0.0997P)^2^] where P=(Fo^2^+2Fc^2^)/3'
_refine_ls_weighting_scheme calc
_refine_ls_wR_factor_gt 0.1671
_refine_ls_wR_factor_ref 0.1947
_reflns_number_gt 1444
_reflns_number_total 2241
_reflns_threshold_expression I>2\s(I)
_cod_data_source_file hb5394.cif
_cod_data_source_block I
_cod_original_cell_volume 2586.2(10)
_cod_original_sg_symbol_H-M 'C 2/c'
_cod_database_code 2225861
_cod_database_fobs_code 2225861

loop_
_symmetry_equiv_pos_as_xyz
'x, y, z'
'-x, y, -z+1/2'
'x+1/2, y+1/2, z'
'-x+1/2, y+1/2, -z+1/2'
'-x, -y, -z'
'x, -y, z-1/2'
'-x+1/2, -y+1/2, -z'
'x+1/2, -y+1/2, z-1/2'

loop_
_atom_site_type_symbol
_atom_site_label
_atom_site_fract_x
_atom_site_fract_y
_atom_site_fract_z
_atom_site_U_iso_or_equiv
_atom_site_adp_type
_atom_site_calc_flag
_atom_site_refinement_flags
_atom_site_occupancy
_atom_site_disorder_assembly
_atom_site_disorder_group
Mn Mn1 0.5000 1.0000 0.0000 0.0291(4) Uani d S 1 . .
N N1 0.4766(3) 0.7876(5) 0.0331(3) 0.0435(12) Uani d . 1 . .
N N2 0.4849(3) 0.5839(5) 0.1099(3) 0.0518(14) Uani d . 1 . .
H H2 0.5016 0.5225 0.1476 0.062 Uiso calc R 1 . .
O O1 0.5985(2) 0.9683(4) 0.0406(3) 0.0473(11) Uani d . 1 . .
O O2 0.4667(2) 1.0747(4) 0.1266(2) 0.0499(11) Uani d D 1 . .
C C1 0.6238(3) 0.8846(6) 0.1061(3) 0.0414(14) Uani d . 1 . .
C C2 0.5854(3) 0.7679(6) 0.1370(3) 0.0409(14) Uani d . 1 . .
C C3 0.6160(4) 0.6872(6) 0.2031(4) 0.0509(16) Uani d . 1 . .
H H3 0.5890 0.6092 0.2244 0.061 Uiso calc R 1 . .
C C4 0.6883(4) 0.7211(7) 0.2396(4) 0.065(2) Uani d . 1 . .
H H4 0.7094 0.6676 0.2847 0.078 Uiso calc R 1 . .
C C5 0.7259(3) 0.8380(7) 0.2046(4) 0.0541(17) Uani d . 1 . .
H H5 0.7736 0.8635 0.2262 0.065 Uiso calc R 1 . .
C C6 0.6942(3) 0.9148(6) 0.1399(4) 0.0472(15) Uani d . 1 . .
H H6 0.7211 0.9914 0.1173 0.057 Uiso calc R 1 . .
C C7 0.5144(3) 0.7165(5) 0.0934(3) 0.0327(13) Uani d . 1 . .
C C8 0.4166(3) 0.6958(6) 0.0065(4) 0.0436(15) Uani d . 1 . .
C C9 0.3598(4) 0.7060(6) -0.0577(4) 0.0519(17) Uani d . 1 . .
H H9 0.3553 0.7887 -0.0922 0.062 Uiso calc R 1 . .
C C10 0.3117(3) 0.5900(7) -0.0673(4) 0.0537(17) Uani d . 1 . .
H H10 0.2731 0.5950 -0.1087 0.064 Uiso calc R 1 . .
C C11 0.3180(4) 0.4667(7) -0.0184(4) 0.0593(19) Uani d . 1 . .
H H11 0.2836 0.3905 -0.0277 0.071 Uiso calc R 1 . .
C C12 0.3722(4) 0.4514(6) 0.0427(4) 0.0537(17) Uani d . 1 . .
H H12 0.3756 0.3669 0.0758 0.064 Uiso calc R 1 . .
C C13 0.4212(3) 0.5632(6) 0.0540(3) 0.0411(14) Uani d . 1 . .
C C14 0.4002(4) 1.0293(7) 0.1622(4) 0.066(2) Uani d . 1 . .
H H14A 0.3714 0.9686 0.1230 0.100 Uiso calc R 1 . .
H H14B 0.3715 1.1149 0.1756 0.100 Uiso calc R 1 . .
H H14C 0.4125 0.9737 0.2122 0.100 Uiso calc R 1 . .
Cl Cl1 0.5000 0.3350(2) 0.2500 0.0652(8) Uani d S 1 . .
H H2O 0.4843 1.1487 0.1572 0.031(14) Uiso d RD 1 . .

loop_
_atom_site_aniso_label
_atom_site_aniso_U_11
_atom_site_aniso_U_22
_atom_site_aniso_U_33
_atom_site_aniso_U_12
_atom_site_aniso_U_13
_atom_site_aniso_U_23
Mn1 0.0406(7) 0.0171(5) 0.0290(7) -0.0039(5) -0.0035(5) 0.0035(5)
N1 0.061(3) 0.026(2) 0.043(3) -0.006(2) 0.003(2) 0.001(2)
N2 0.080(4) 0.030(3) 0.047(3) 0.003(3) 0.014(3) 0.007(2)
O1 0.052(3) 0.041(2) 0.048(3) -0.0053(18) -0.0010(19) 0.0075(19)
O2 0.073(3) 0.038(2) 0.040(2) -0.017(2) 0.011(2) -0.016(2)
C1 0.054(4) 0.035(3) 0.035(3) 0.002(3) -0.001(3) -0.006(3)
C2 0.052(4) 0.035(3) 0.035(3) 0.005(3) -0.003(3) -0.011(3)
C3 0.071(4) 0.023(3) 0.059(4) -0.005(3) 0.008(3) 0.002(3)
C4 0.101(6) 0.046(4) 0.045(4) 0.029(4) -0.020(4) 0.005(3)
C5 0.048(4) 0.047(4) 0.065(4) 0.007(3) -0.018(3) -0.013(3)
C6 0.053(4) 0.037(3) 0.051(4) 0.000(3) -0.002(3) -0.003(3)
C7 0.051(3) 0.023(3) 0.024(3) 0.008(2) 0.001(2) 0.004(2)
C8 0.050(4) 0.037(3) 0.045(4) -0.019(3) 0.016(3) -0.018(3)
C9 0.074(5) 0.037(3) 0.044(4) 0.003(3) -0.003(3) 0.010(3)
C10 0.052(4) 0.052(4) 0.055(4) -0.011(3) -0.009(3) -0.013(3)
C11 0.073(5) 0.041(4) 0.066(5) -0.022(3) 0.017(4) -0.017(3)
C12 0.081(5) 0.027(3) 0.056(4) -0.010(3) 0.025(4) -0.001(3)
C13 0.048(4) 0.047(3) 0.028(3) 0.011(3) 0.003(3) 0.001(3)
C14 0.078(5) 0.059(4) 0.064(5) -0.017(4) 0.022(4) -0.009(3)
Cl1 0.142(2) 0.0221(10) 0.0309(12) 0.000 -0.0013(13) 0.000

loop_
_atom_type_symbol
_atom_type_description
_atom_type_scat_dispersion_real
_atom_type_scat_dispersion_imag
_atom_type_scat_source
C C 0.0033 0.0016 'International Tables Vol C Tables 4.2.6.8 and 6.1.1.4'
H H 0.0000 0.0000 'International Tables Vol C Tables 4.2.6.8 and 6.1.1.4'
N N 0.0061 0.0033 'International Tables Vol C Tables 4.2.6.8 and 6.1.1.4'
O O 0.0106 0.0060 'International Tables Vol C Tables 4.2.6.8 and 6.1.1.4'
Cl Cl 0.1484 0.1585 'International Tables Vol C Tables 4.2.6.8 and 6.1.1.4'
Mn Mn 0.3368 0.7283 'International Tables Vol C Tables 4.2.6.8 and 6.1.1.4'

loop_
_geom_angle_atom_site_label_1
_geom_angle_atom_site_label_2
_geom_angle_atom_site_label_3
_geom_angle_site_symmetry_1
_geom_angle_site_symmetry_3
_geom_angle
_geom_angle_publ_flag
O1 Mn1 O1 . 5_675 180.0 ?
O1 Mn1 N1 . . 88.22(17) n
O1 Mn1 N1 5_675 . 91.78(17) n
O1 Mn1 N1 . 5_675 91.78(17) ?
O1 Mn1 N1 5_675 5_675 88.22(17) ?
N1 Mn1 N1 . 5_675 180.0 ?
O1 Mn1 O2 . . 91.61(17) n
O1 Mn1 O2 5_675 . 88.39(17) n
N1 Mn1 O2 . . 88.72(17) n
N1 Mn1 O2 5_675 . 91.28(17) n
O1 Mn1 O2 . 5_675 88.39(17) ?
O1 Mn1 O2 5_675 5_675 91.61(17) ?
N1 Mn1 O2 . 5_675 91.28(17) ?
N1 Mn1 O2 5_675 5_675 88.72(17) ?
O2 Mn1 O2 . 5_675 180.0 ?
C7 N1 C8 . . 106.5(4) ?
C7 N1 Mn1 . . 123.2(3) ?
C8 N1 Mn1 . . 129.9(4) ?
C7 N2 C13 . . 107.6(5) ?
C7 N2 H2 . . 126.2 ?
C13 N2 H2 . . 126.2 ?
C1 O1 Mn1 . . 128.6(4) ?
C14 O2 Mn1 . . 123.6(4) ?
C14 O2 H2O . . 106.2 ?
Mn1 O2 H2O . . 128.8 ?
O1 C1 C6 . . 117.0(5) ?
O1 C1 C2 . . 124.1(5) ?
C6 C1 C2 . . 118.8(5) ?
C1 C2 C3 . . 120.2(5) ?
C1 C2 C7 . . 120.3(5) ?
C3 C2 C7 . . 119.1(5) ?
C2 C3 C4 . . 121.0(6) ?
C2 C3 H3 . . 119.5 ?
C4 C3 H3 . . 119.5 ?
C5 C4 C3 . . 116.7(5) ?
C5 C4 H4 . . 121.7 ?
C3 C4 H4 . . 121.7 ?
C6 C5 C4 . . 120.8(6) ?
C6 C5 H5 . . 119.6 ?
C4 C5 H5 . . 119.6 ?
C5 C6 C1 . . 122.5(6) ?
C5 C6 H6 . . 118.7 ?
C1 C6 H6 . . 118.7 ?
N1 C7 N2 . . 113.0(5) ?
N1 C7 C2 . . 125.5(5) ?
N2 C7 C2 . . 121.4(5) ?
N1 C8 C9 . . 133.6(5) ?
N1 C8 C13 . . 108.5(5) ?
C9 C8 C13 . . 117.7(5) ?
C10 C9 C8 . . 117.2(5) ?
C10 C9 H9 . . 121.4 ?
C8 C9 H9 . . 121.4 ?
C9 C10 C11 . . 122.4(6) ?
C9 C10 H10 . . 118.8 ?
C11 C10 H10 . . 118.8 ?
C12 C11 C10 . . 122.3(6) ?
C12 C11 H11 . . 118.9 ?
C10 C11 H11 . . 118.9 ?
C11 C12 C13 . . 117.2(6) ?
C11 C12 H12 . . 121.4 ?
C13 C12 H12 . . 121.4 ?
C12 C13 N2 . . 132.6(6) ?
C12 C13 C8 . . 123.1(5) ?
N2 C13 C8 . . 104.3(5) ?
O2 C14 H14A . . 109.5 ?
O2 C14 H14B . . 109.5 ?
H14A C14 H14B . . 109.5 ?
O2 C14 H14C . . 109.5 ?
H14A C14 H14C . . 109.5 ?
H14B C14 H14C . . 109.5 ?

loop_
_geom_bond_atom_site_label_1
_geom_bond_atom_site_label_2
_geom_bond_site_symmetry_2
_geom_bond_distance
_geom_bond_publ_flag
Mn1 O1 . 1.864(4) y
Mn1 O1 5_675 1.864(4) ?
Mn1 N1 . 2.041(4) y
Mn1 N1 5_675 2.041(4) ?
Mn1 O2 . 2.252(4) y
Mn1 O2 5_675 2.252(4) ?
N1 C7 . 1.312(6) ?
N1 C8 . 1.403(6) ?
N2 C7 . 1.343(7) ?
N2 C13 . 1.418(7) ?
N2 H2 . 0.8600 ?
O1 C1 . 1.349(6) ?
O2 C14 . 1.412(7) ?
O2 H2O . 0.8771 ?
C1 C6 . 1.368(8) ?
C1 C2 . 1.369(8) ?
C2 C3 . 1.373(7) ?
C2 C7 . 1.486(7) ?
C3 C4 . 1.420(9) ?
C3 H3 . 0.9300 ?
C4 C5 . 1.389(9) ?
C4 H4 . 0.9300 ?
C5 C6 . 1.343(8) ?
C5 H5 . 0.9300 ?
C6 H6 . 0.9300 ?
C8 C9 . 1.404(7) ?
C8 C13 . 1.419(8) ?
C9 C10 . 1.359(8) ?
C9 H9 . 0.9300 ?
C10 C11 . 1.362(9) ?
C10 H10 . 0.9300 ?
C11 C12 . 1.342(9) ?
C11 H11 . 0.9300 ?
C12 C13 . 1.343(8) ?
C12 H12 . 0.9300 ?
C14 H14A . 0.9600 ?
C14 H14B . 0.9600 ?
C14 H14C . 0.9600 ?

loop_
_geom_hbond_atom_site_label_D
_geom_hbond_atom_site_label_H
_geom_hbond_atom_site_label_A
_geom_hbond_site_symmetry_A
_geom_hbond_distance_DH
_geom_hbond_distance_HA
_geom_hbond_distance_DA
_geom_hbond_angle_DHA
_geom_hbond_publ_flag
O2 H2O Cl1 1_565 0.88 2.25 3.107(3) 165 y
N2 H2 Cl1 . 0.86 2.36 3.177(5) 159 y

loop_
_geom_torsion_atom_site_label_1
_geom_torsion_atom_site_label_2
_geom_torsion_atom_site_label_3
_geom_torsion_atom_site_label_4
_geom_torsion_site_symmetry_1
_geom_torsion_site_symmetry_2
_geom_torsion_site_symmetry_3
_geom_torsion_site_symmetry_4
_geom_torsion
_geom_torsion_publ_flag
O1 Mn1 N1 C7 . . . . 26.5(5) ?
O1 Mn1 N1 C7 5_675 . . . -153.5(5) ?
O2 Mn1 N1 C7 . . . . -65.2(5) ?
O2 Mn1 N1 C7 5_675 . . . 114.8(5) ?
O1 Mn1 N1 C8 . . . . -161.3(5) ?
O1 Mn1 N1 C8 5_675 . . . 18.7(5) ?
O2 Mn1 N1 C8 . . . . 107.1(5) ?
O2 Mn1 N1 C8 5_675 . . . -72.9(5) ?
N1 Mn1 O1 C1 . . . . -34.3(4) ?
N1 Mn1 O1 C1 5_675 . . . 145.7(4) ?
O2 Mn1 O1 C1 . . . . 54.3(4) ?
O2 Mn1 O1 C1 5_675 . . . -125.7(4) ?
O1 Mn1 O2 C14 . . . . -136.2(5) ?
O1 Mn1 O2 C14 5_675 . . . 43.8(5) ?
N1 Mn1 O2 C14 . . . . -48.1(5) ?
N1 Mn1 O2 C14 5_675 . . . 131.9(5) ?
Mn1 O1 C1 C6 . . . . -159.7(4) ?
Mn1 O1 C1 C2 . . . . 24.2(8) ?
O1 C1 C2 C3 . . . . 178.9(5) ?
C6 C1 C2 C3 . . . . 2.8(8) ?
O1 C1 C2 C7 . . . . 6.0(8) ?
C6 C1 C2 C7 . . . . -170.1(5) ?
C1 C2 C3 C4 . . . . -1.2(9) ?
C7 C2 C3 C4 . . . . 171.8(5) ?
C2 C3 C4 C5 . . . . -0.5(9) ?
C3 C4 C5 C6 . . . . 0.6(10) ?
C4 C5 C6 C1 . . . . 1.1(10) ?
O1 C1 C6 C5 . . . . -179.2(5) ?
C2 C1 C6 C5 . . . . -2.8(9) ?
C8 N1 C7 N2 . . . . 0.0(6) ?
Mn1 N1 C7 N2 . . . . 173.8(4) ?
C8 N1 C7 C2 . . . . 176.2(5) ?
Mn1 N1 C7 C2 . . . . -10.1(8) ?
C13 N2 C7 N1 . . . . 0.8(6) ?
C13 N2 C7 C2 . . . . -175.5(5) ?
C1 C2 C7 N1 . . . . -11.6(8) ?
C3 C2 C7 N1 . . . . 175.4(5) ?
C1 C2 C7 N2 . . . . 164.2(5) ?
C3 C2 C7 N2 . . . . -8.8(8) ?
C7 N1 C8 C9 . . . . -176.0(6) ?
Mn1 N1 C8 C9 . . . . 10.8(10) ?
C7 N1 C8 C13 . . . . -0.9(6) ?
Mn1 N1 C8 C13 . . . . -174.1(4) ?
N1 C8 C9 C10 . . . . 177.3(6) ?
C13 C8 C9 C10 . . . . 2.6(9) ?
C8 C9 C10 C11 . . . . -1.2(10) ?
C9 C10 C11 C12 . . . . 0.1(11) ?
C10 C11 C12 C13 . . . . -0.5(10) ?
C11 C12 C13 N2 . . . . -178.6(6) ?
C11 C12 C13 C8 . . . . 2.0(10) ?
C7 N2 C13 C12 . . . . 179.2(6) ?
C7 N2 C13 C8 . . . . -1.3(6) ?
N1 C8 C13 C12 . . . . -179.1(5) ?
C9 C8 C13 C12 . . . . -3.1(9) ?
N1 C8 C13 N2 . . . . 1.4(6) ?
C9 C8 C13 N2 . . . . 177.3(5) ?
